data_2002136
loop_
_publ_author_name
'Mevs, H'
'Mueller-Buschbaum, Hk'

_publ_section_title
;
Ein Wechsel des Strukturtyps in den Oxiden Ba Co Gd2 O5, Ba Co Dy2 O5
und Ba Co Y2 O5
;
_journal_name_full
;
Zeitschrift fuer Anorganische und Allgemeine Chemie
;
_journal_page_first 128
_journal_page_last 132
_journal_paper_doi 10.1002/zaac.19895730113
_journal_volume 573
_journal_year 1989
_chemical_formula_structural 'Ba Co Y2 O5'
_chemical_formula_sum 'Ba Co O5 Y2'
_chemical_name_systematic 'Barium cobalt diyttrium oxide'
_space_group_IT_number 62
_symmetry_cell_setting orthorhombic
_symmetry_Int_Tables_number 62
_symmetry_space_group_name_Hall '-P 2ac 2n'
_symmetry_space_group_name_H-M 'P n m a'
_cell_angle_alpha 90
_cell_angle_beta 90
_cell_angle_gamma 90
_cell_formula_units_Z 4
_cell_length_a 12.287(8)
_cell_length_b 5.713(2)
_cell_length_c 7.067(2)
_cell_volume 496.1
_refine_ls_R_factor_all 0.069
_cod_database_code 2002136

loop_
_symmetry_equiv_pos_as_xyz
x,y,z
1/2+x,1/2-y,1/2-z
-x,1/2+y,-z
1/2-x,-y,1/2+z
-x,-y,-z
1/2-x,1/2+y,1/2+z
x,1/2-y,z
1/2+x,y,1/2-z

loop_
_atom_site_label
_atom_site_type_symbol
_atom_site_symmetry_multiplicity
_atom_site_Wyckoff_symbol
_atom_site_fract_x
_atom_site_fract_y
_atom_site_fract_z
_atom_site_occupancy
_atom_site_attached_hydrogens
_atom_site_calc_flag
Ba1 Ba2+ 4 c 0.9014(1) 0.25 0.9252(2) 1. 0 d
Y1 Y3+ 4 c 0.2913(2) 0.25 0.1198(3) 1. 0 d
Y2 Y3+ 4 c 0.0741(2) 0.25 0.3988(3) 1. 0 d
Co1 Co2+ 4 c 0.6531(3) 0.25 0.6955(5) 1. 0 d
O1 O2- 8 d 0.434(1) 0.994(3) 0.168(2) 1. 0 d
O2 O2- 8 d 0.224(1) 0.504(3) 0.360(2) 1. 0 d
O3 O2- 4 c 0.100(2) 0.25 0.074(3) 1. 0 d

loop_
_atom_type_symbol
_atom_type_oxidation_number
Ba2+ 2.000
Y3+ 3.000
Co2+ 2.000
O2- -2.000
